data_2003931
loop_
_publ_author_name
'Brayshaw, P. A.'
'Harrowfield, J. M.'
'Sobolev, A. N.'

_publ_section_title
;
 A Strongly Luminescent Organic-Solvent-Soluble Salt of the
 Tris(dipicolinato)europium(III) Trianion
;
_journal_issue 9
_journal_name_full 'Acta Crystallographica Section C'
_journal_page_first 1799
_journal_page_last 1802
_journal_paper_doi 10.1107/S0108270195002897
_journal_volume 51
_journal_year 1995
_chemical_formula_analytical 'C45 H77 Eu1 N6 O16'
_chemical_formula_moiety '(C8 H20 N)3,C21 H9 Eu1 N3 O12,4(H2 O1)'
_chemical_formula_structural '[N(C2H5)4]3.[Eu(dipicolinate)3].4H2O'
_chemical_formula_sum 'C45 H77 Eu N6 O16'
_chemical_formula_weight 1110.09
_chemical_name_common 'The tetraethylammonium salt of the Eu(dipic)3'
_chemical_name_systematic
;
tris(tetraethylammonium)tris(dipicolinato)europium(III) tetrahydrate
;
_space_group_IT_number 13
_symmetry_cell_setting monoclinic
_symmetry_space_group_name_Hall '-P 2yc'
_symmetry_space_group_name_H-M 'P 1 2/c 1'
_audit_creation_method SHELXL-93
_cell_angle_alpha 90.00
_cell_angle_beta 98.36(2)
_cell_angle_gamma 90.00
_cell_formula_units_Z 4
_cell_length_a 24.096(5)
_cell_length_b 10.692(2)
_cell_length_c 20.188(4)
_cell_measurement_reflns_used 6
_cell_measurement_temperature 293(2)
_cell_measurement_theta_max 24.7
_cell_measurement_theta_min 18.6
_cell_volume 5145.9(18)
_computing_cell_refinement 'CAD-4 Software (Enraf-Nonius, 1989)'
_computing_data_collection 'CAD-4 Software (Enraf-Nonius, 1989)'
_computing_data_reduction 'PROFIT (Streltsov & Zavodnik, 1989)'
_computing_molecular_graphics 'SHELXTL (Sheldrick, 1983)'
_computing_publication_material 'SHELXL93 (Sheldrick, 1993)'
_computing_structure_refinement 'SHELXL93 (Sheldrick, 1993)'
_computing_structure_solution 'SHELXS86 (Sheldrick, 1990)'
_diffrn_ambient_temperature 293(2)
_diffrn_measurement_device 'Enraf-Nonius CAD-4'
_diffrn_measurement_method 2\q/\q
_diffrn_radiation_monochromator graphite
_diffrn_radiation_source 'normal-focus sealed tube'
_diffrn_radiation_type MoK\a
_diffrn_radiation_wavelength 0.71073
_diffrn_reflns_av_R_equivalents 0.0000
_diffrn_reflns_av_sigmaI/netI 0.0515
_diffrn_reflns_limit_h_max 28
_diffrn_reflns_limit_h_min -28
_diffrn_reflns_limit_k_max 12
_diffrn_reflns_limit_k_min 0
_diffrn_reflns_limit_l_max 23
_diffrn_reflns_limit_l_min 0
_diffrn_reflns_number 9031
_diffrn_reflns_theta_max 24.98
_diffrn_reflns_theta_min 1.90
_diffrn_standards_decay_% 3.0
_diffrn_standards_interval_time 60
_diffrn_standards_number 6
_exptl_absorpt_coefficient_mu 1.291
_exptl_absorpt_correction_T_max 0.7726
_exptl_absorpt_correction_T_min 0.7311
_exptl_absorpt_correction_type 'SHELX76 gaussian (Sheldrick, 1976)'
_exptl_crystal_colour Colourless
_exptl_crystal_density_diffrn 1.433
_exptl_crystal_description 'Pseudo-hexagonal rod'
_exptl_crystal_F_000 2320
_exptl_crystal_size_max 0.25
_exptl_crystal_size_mid 0.25
_exptl_crystal_size_min 0.25
_refine_diff_density_max .884
_refine_diff_density_min -.588
_refine_ls_extinction_coef 0.00022(8)
_refine_ls_extinction_method SHELXL93
_refine_ls_goodness_of_fit_all 1.064
_refine_ls_goodness_of_fit_obs 1.108
_refine_ls_hydrogen_treatment 'H atoms were located but not refined'
_refine_ls_matrix_type full
_refine_ls_number_parameters 628
_refine_ls_number_reflns 9031
_refine_ls_number_restraints 0
_refine_ls_restrained_S_all 1.064
_refine_ls_restrained_S_obs 1.108
_refine_ls_R_factor_all 0.0673
_refine_ls_R_factor_obs 0.0417
_refine_ls_shift/esd_max -0.129
_refine_ls_shift/esd_mean 0.002
_refine_ls_structure_factor_coef Fsqd
_refine_ls_weighting_scheme
;
calc w = 1/[\s^2^(F~o~^2^) + (0.0362P)^2^ + 4.4863P]
where P = (F~o~^2^ + 2F~c~^2^)/3
;
_refine_ls_wR_factor_all 0.0975
_refine_ls_wR_factor_obs 0.0860
_reflns_number_observed 6645
_reflns_number_total 9031
_reflns_observed_criterion >2\s(I)
_cod_data_source_file na1151.cif
_cod_data_source_block EUDIPIC
_cod_depositor_comments
;
The following automatic conversions were performed:
'_symmetry_cell_setting' value 'Monoclinic' changed to 'monoclinic'
according to '/home/saulius/struct/CIF-dictionaries/cif_core.dic'
dictionary named 'cif_core.dic' version 2.4.1 from 2010-06-29.

Automatic conversion script
Id: cif_fix_enum 1527 2010-12-29 10:47:43Z saulius 

The following automatic conversions were performed:

'_symmetry_cell_setting' value 'Monoclinic' changed to 'monoclinic'
according to /home/saulius/struct/CIF-dictionaries/cif_core.dic
dictionary named 'cif_core.dic' version 2.4.1 from 2010-06-29.

Automatic conversion script
Id: cif_fix_values 1715 2011-07-08 13:25:40Z adriana 
;
_cod_original_cell_volume 5146(2)
_cod_original_sg_symbol_H-M 'P 2/c'
_cod_original_formula_sum 'C45 H77 Eu1 N6 O16'
_cod_database_code 2003931
_cod_database_fobs_code 2003931

loop_
_symmetry_equiv_pos_as_xyz
'x, y, z'
'-x, y, -z+1/2'
'-x, -y, -z'
'x, -y, z-1/2'

loop_
_atom_site_aniso_label
_atom_site_aniso_U_11
_atom_site_aniso_U_22
_atom_site_aniso_U_33
_atom_site_aniso_U_12
_atom_site_aniso_U_13
_atom_site_aniso_U_23
Eu1 0.0309(2) 0.0296(2) 0.0422(2) 0.000 -0.0003(2) 0.000
O11 0.043(2) 0.040(2) 0.056(2) 0.006(2) 0.001(2) -0.002(2)
O12 0.056(2) 0.045(2) 0.091(3) 0.013(2) 0.020(2) -0.007(2)
O13 0.041(2) 0.048(2) 0.053(2) 0.005(2) -0.007(2) -0.002(2)
O14 0.059(3) 0.066(3) 0.089(3) 0.008(2) -0.033(2) 0.003(2)
N11 0.038(2) 0.034(2) 0.044(2) -0.009(2) 0.001(2) 0.005(2)
C12 0.040(3) 0.033(3) 0.056(3) -0.015(2) 0.013(2) -0.002(2)
C13 0.063(4) 0.048(3) 0.060(4) -0.014(3) 0.023(3) -0.012(3)
C14 0.078(5) 0.073(4) 0.046(3) -0.033(4) 0.010(3) -0.018(3)
C15 0.060(4) 0.059(4) 0.058(4) -0.020(3) -0.002(3) 0.000(3)
C16 0.046(3) 0.037(3) 0.047(3) -0.015(2) -0.002(2) 0.004(2)
C17 0.041(3) 0.028(3) 0.068(4) -0.005(2) 0.017(3) 0.003(3)
C18 0.044(3) 0.036(3) 0.061(4) -0.003(2) -0.004(3) 0.011(3)
O21 0.048(2) 0.036(2) 0.058(2) 0.000(2) 0.017(2) -0.004(2)
O22 0.083(3) 0.049(2) 0.076(3) -0.003(2) 0.047(2) 0.004(2)
N21A 0.030(3) 0.036(3) 0.038(3) 0.000 0.002(2) 0.000
C22 0.031(3) 0.039(3) 0.041(3) 0.000(2) 0.001(2) 0.005(2)
C23 0.037(3) 0.039(3) 0.056(3) 0.000(2) 0.009(2) 0.009(3)
C24A 0.042(4) 0.032(4) 0.063(5) 0.000 0.002(4) 0.000
C27 0.047(3) 0.045(3) 0.043(3) 0.002(3) 0.006(2) 0.002(3)
Eu2 0.0327(2) 0.0299(2) 0.0367(2) 0.000 0.00210(15) 0.000
O23 0.054(2) 0.032(2) 0.056(2) 0.001(2) 0.021(2) 0.000(2)
O24 0.073(3) 0.046(2) 0.108(3) -0.001(2) 0.056(3) 0.003(2)
N21B 0.041(3) 0.030(3) 0.040(3) 0.000 0.007(3) 0.000
C24B 0.115(8) 0.025(4) 0.078(6) 0.000 0.053(6) 0.000
C25 0.078(4) 0.034(3) 0.068(4) -0.005(3) 0.039(3) 0.000(3)
C26 0.050(3) 0.038(3) 0.036(3) 0.001(2) 0.012(2) 0.002(2)
C28 0.046(3) 0.044(3) 0.044(3) 0.005(3) 0.017(2) 0.000(3)
O31 0.042(2) 0.044(2) 0.052(2) 0.008(2) -0.002(2) -0.008(2)
O32 0.072(3) 0.041(2) 0.056(2) 0.012(2) 0.015(2) -0.009(2)
O33 0.057(2) 0.047(2) 0.043(2) -0.005(2) -0.004(2) -0.009(2)
O34 0.077(3) 0.090(3) 0.085(3) -0.018(3) -0.034(3) -0.022(3)
N31 0.029(2) 0.037(2) 0.044(2) -0.003(2) 0.000(2) 0.006(2)
C32 0.037(3) 0.032(3) 0.053(3) 0.000(2) 0.010(2) 0.008(2)
C33 0.045(3) 0.047(3) 0.071(4) 0.008(3) 0.011(3) 0.012(3)
C34 0.043(3) 0.058(4) 0.091(5) 0.008(3) 0.005(3) 0.018(4)
C35 0.037(3) 0.061(4) 0.071(4) -0.009(3) -0.013(3) 0.021(3)
C36 0.035(3) 0.043(3) 0.055(3) -0.011(2) -0.002(2) 0.014(3)
C37 0.046(3) 0.033(3) 0.048(3) -0.001(2) 0.009(2) 0.006(2)
C38 0.053(4) 0.056(4) 0.044(3) -0.013(3) -0.009(3) 0.006(3)
N1A 0.034(2) 0.041(2) 0.048(2) -0.003(2) 0.003(2) 0.001(2)
C1A 0.046(3) 0.063(4) 0.064(4) -0.006(3) -0.011(3) 0.010(3)
C2A 0.073(4) 0.094(5) 0.065(4) -0.008(4) -0.011(3) 0.019(4)
C3A 0.055(3) 0.048(3) 0.064(4) -0.009(3) 0.014(3) 0.007(3)
C4A 0.093(5) 0.104(6) 0.066(4) -0.011(5) -0.005(4) 0.033(4)
C5A 0.064(4) 0.056(4) 0.087(5) 0.013(3) 0.021(3) 0.004(4)
C6A 0.133(7) 0.044(4) 0.135(7) 0.011(4) 0.034(6) -0.010(4)
C7A 0.055(3) 0.049(4) 0.059(4) -0.012(3) 0.004(3) 0.000(3)
C8A 0.116(6) 0.048(4) 0.089(5) -0.001(4) 0.025(5) -0.015(4)
N1B 0.047(3) 0.041(3) 0.058(3) 0.006(2) 0.004(2) -0.007(2)
C1B 0.057(4) 0.041(3) 0.085(4) 0.008(3) 0.010(3) -0.009(3)
C2B 0.087(5) 0.062(4) 0.090(5) 0.010(4) -0.008(4) 0.014(4)
C3B 0.081(5) 0.078(5) 0.066(4) 0.001(4) -0.015(4) 0.002(4)
C4B 0.137(8) 0.075(5) 0.107(6) 0.012(5) -0.036(5) 0.021(5)
C5B 0.064(4) 0.067(4) 0.081(5) -0.013(4) -0.005(3) 0.000(4)
C6B 0.076(5) 0.126(7) 0.120(7) -0.022(5) 0.028(5) 0.009(6)
C7B 0.081(5) 0.069(5) 0.096(5) 0.023(4) 0.032(4) -0.010(4)
C8B 0.080(6) 0.107(7) 0.198(10) 0.012(5) 0.069(6) 0.007(7)
N1C 0.064(3) 0.060(3) 0.046(3) 0.003(3) 0.002(2) 0.003(2)
C1C 0.069(6) 0.110(8) 0.067(5) 0.018(5) 0.001(4) -0.020(5)
C1D 0.069(6) 0.110(8) 0.067(5) 0.018(5) 0.001(4) -0.020(5)
C2C 0.073(5) 0.120(7) 0.114(6) 0.027(5) 0.005(5) -0.019(6)
C3C 0.087(7) 0.071(6) 0.095(7) 0.010(5) 0.011(5) -0.008(5)
C3D 0.087(7) 0.071(6) 0.095(7) 0.010(5) 0.011(5) -0.008(5)
C4C 0.158(8) 0.080(6) 0.100(6) 0.032(6) 0.023(6) -0.017(5)
C5C 0.059(5) 0.123(8) 0.069(6) -0.014(5) -0.008(4) 0.003(6)
C5D 0.059(5) 0.123(8) 0.069(6) -0.014(5) -0.008(4) 0.003(6)
C6C 0.094(6) 0.128(7) 0.079(5) 0.039(5) -0.009(4) -0.012(5)
C7C 0.098(8) 0.147(11) 0.060(6) 0.014(7) 0.014(5) 0.038(6)
C7D 0.098(8) 0.147(11) 0.060(6) 0.014(7) 0.014(5) 0.038(6)
C8C 0.226(13) 0.100(7) 0.148(9) -0.048(8) -0.023(9) 0.064(7)
O1W 0.072(3) 0.061(3) 0.107(4) 0.011(2) 0.045(3) 0.007(3)
O2W 0.102(4) 0.153(6) 0.116(4) 0.014(4) -0.033(4) -0.017(4)
O3W 0.048(3) 0.076(3) 0.234(7) 0.007(3) 0.013(3) 0.031(4)
O4W 0.110(4) 0.292(9) 0.067(3) -0.098(5) 0.004(3) 0.014(5)

loop_
_atom_site_label
_atom_site_occupancy
_atom_site_fract_x
_atom_site_fract_y
_atom_site_fract_z
_atom_site_U_iso_or_equiv
_atom_site_thermal_displace_type
_atom_site_calc_flag
_atom_site_refinement_flags
_atom_site_type_symbol
Eu1 1 0 0.59348(3) 0.2500 0.03482(11) Uani d S Eu
O11 1 0.06272(14) 0.4231(3) 0.2293(2) 0.0469(9) Uani d . O
O12 1 0.0961(2) 0.2837(3) 0.1628(2) 0.0632(11) Uani d . O
O13 1 -0.08429(14) 0.6610(3) 0.1771(2) 0.0487(9) Uani d . O
O14 1 -0.1450(2) 0.6522(4) 0.0831(2) 0.0759(13) Uani d . O
N11 1 -0.0217(2) 0.4823(4) 0.1381(2) 0.0390(10) Uani d . N
C12 1 0.0128(2) 0.3943(4) 0.1212(3) 0.0426(12) Uani d . C
C13 1 0.0042(2) 0.3375(5) 0.0586(3) 0.0557(15) Uani d . C
H13 1 0.0286(2) 0.2759(5) 0.0478(3) 0.084 Uiso calc R H
C14 1 -0.0409(3) 0.3736(6) 0.0132(3) 0.066(2) Uani d . C
H14 1 -0.0474(3) 0.3370(6) -0.0291(3) 0.098 Uiso calc R H
C15 1 -0.0766(3) 0.4650(6) 0.0309(3) 0.060(2) Uani d . C
H15 1 -0.1072(3) 0.4911(6) 0.0006(3) 0.090 Uiso calc R H
C16 1 -0.0661(2) 0.5176(5) 0.0946(3) 0.0441(13) Uani d . C
C17 1 0.0619(2) 0.3637(5) 0.1761(3) 0.0447(13) Uani d . C
C18 1 -0.1018(2) 0.6190(5) 0.1199(3) 0.0482(13) Uani d . C
O21 1 0.05255(14) 0.6968(3) 0.1694(2) 0.0465(9) Uani d . O
O22 1 0.0913(2) 0.8661(4) 0.1297(2) 0.0660(12) Uani d . O
N21A 1 0 0.8326(5) 0.2500 0.0350(13) Uani d S N
C22 1 0.0290(2) 0.8944(4) 0.2092(2) 0.0373(11) Uani d . C
C23 1 0.0292(2) 1.0248(5) 0.2073(3) 0.0437(12) Uani d . C
H23 1 0.0487(2) 1.0676(5) 0.1778(3) 0.066 Uiso calc R H
C24A 1 0 1.0881(7) 0.2500 0.047(2) Uani d S C
H24A 1 0.0000 1.1750(7) 0.2500 0.070 Uiso calc SR H
C27 1 0.0605(2) 0.8128(5) 0.1656(3) 0.0451(13) Uani d . C
Eu2 1 0.5000 0.76940(3) 0.2500 0.03339(11) Uani d S Eu
O23 1 0.43129(14) 0.6665(3) 0.3087(2) 0.0460(9) Uani d . O
O24 1 0.3860(2) 0.5000 0.3400(2) 0.0714(12) Uani d . O
N21B 1 0.5000 0.5300(5) 0.2500 0.0371(13) Uani d S N
C24B 1 0.5000 0.2741(7) 0.2500 0.068(3) Uani d S C
H24B 1 0.5000 0.1871(7) 0.2500 0.103 Uiso calc SR H
C25 1 0.4611(3) 0.3389(5) 0.2804(3) 0.057(2) Uani d . C
H25 1 0.4344(3) 0.2964(5) 0.3008(3) 0.086 Uiso calc R H
C26 1 0.4625(2) 0.4684(5) 0.2800(2) 0.0406(12) Uani d . C
C28 1 0.4230(2) 0.5515(5) 0.3124(2) 0.0437(12) Uani d . C
O31 1 0.48576(14) 0.9384(3) 0.3285(2) 0.0468(9) Uani d . O
O32 1 0.4350(2) 1.0876(3) 0.3680(2) 0.0557(10) Uani d . O
O33 1 0.4355(2) 0.7030(3) 0.1529(2) 0.0503(9) Uani d . O
O34 1 0.3483(2) 0.6923(5) 0.0981(2) 0.089(2) Uani d . O
N31 1 0.40786(15) 0.8883(4) 0.2280(2) 0.0372(9) Uani d . N
C32 1 0.3974(2) 0.9826(4) 0.2676(3) 0.0399(12) Uani d . C
C33 1 0.3474(2) 1.0489(5) 0.2557(3) 0.0542(14) Uani d . C
H33 1 0.3407(2) 1.1157(5) 0.2830(3) 0.081 Uiso calc R H
C34 1 0.3080(2) 1.0136(6) 0.2028(3) 0.064(2) Uani d . C
H34 1 0.2743(2) 1.0569(6) 0.1939(3) 0.097 Uiso calc R H
C35 1 0.3183(2) 0.9152(6) 0.1632(3) 0.058(2) Uani d . C
H35 1 0.2917(2) 0.8902(6) 0.1276(3) 0.087 Uiso calc R H
C36 1 0.3696(2) 0.8527(5) 0.1773(3) 0.0452(13) Uani d . C
C37 1 0.4432(2) 1.0064(5) 0.3265(3) 0.0421(12) Uani d . C
C38 1 0.3858(2) 0.7405(5) 0.1387(3) 0.0526(14) Uani d . C
N1A 1 0.2257(2) 0.5461(4) 0.2148(2) 0.0411(10) Uani d . N
C1A 1 0.1795(2) 0.5755(6) 0.1575(3) 0.060(2) Uani d . C
H1A1 1 0.1643(2) 0.4974(6) 0.1382(3) 0.089 Uiso calc R H
H1A2 1 0.1496(2) 0.6189(6) 0.1752(3) 0.089 Uiso calc R H
C2A 1 0.1979(3) 0.6538(7) 0.1026(3) 0.079(2) Uani d . C
H2A1 1 0.1665(3) 0.6681(7) 0.0684(3) 0.119 Uiso calc R H
H2A2 1 0.2268(3) 0.6107(7) 0.0838(3) 0.119 Uiso calc R H
H2A3 1 0.2120(3) 0.7324(7) 0.1208(3) 0.119 Uiso calc R H
C3A 1 0.1973(2) 0.4821(5) 0.2670(3) 0.0552(15) Uani d . C
H3A1 1 0.1780(2) 0.4087(5) 0.2469(3) 0.083 Uiso calc R H
H3A2 1 0.1691(2) 0.5381(5) 0.2800(3) 0.083 Uiso calc R H
C4A 1 0.2356(3) 0.4419(7) 0.3293(3) 0.089(2) Uani d . C
H4A1 1 0.2139(3) 0.4020(7) 0.3596(3) 0.134 Uiso calc R H
H4A2 1 0.2541(3) 0.5139(7) 0.3506(3) 0.134 Uiso calc R H
H4A3 1 0.2630(3) 0.3843(7) 0.3174(3) 0.134 Uiso calc R H
C5A 1 0.2708(3) 0.4656(6) 0.1920(3) 0.068(2) Uani d . C
H5A1 1 0.3008(3) 0.4552(6) 0.2293(3) 0.102 Uiso calc R H
H5A2 1 0.2864(3) 0.5097(6) 0.1569(3) 0.102 Uiso calc R H
C6A 1 0.2519(3) 0.3377(6) 0.1662(4) 0.102(3) Uani d . C
H6A1 1 0.2831(3) 0.2934(6) 0.1529(4) 0.153 Uiso calc R H
H6A2 1 0.2230(3) 0.3466(6) 0.1284(4) 0.153 Uiso calc R H
H6A3 1 0.2375(3) 0.2919(6) 0.2009(4) 0.153 Uiso calc R H
C7A 1 0.2546(2) 0.6642(5) 0.2423(3) 0.0548(15) Uani d . C
H7A1 1 0.2827(2) 0.6426(5) 0.2800(3) 0.082 Uiso calc R H
H7A2 1 0.2740(2) 0.7009(5) 0.2081(3) 0.082 Uiso calc R H
C8A 1 0.2157(3) 0.7607(6) 0.2647(3) 0.083(2) Uani d . C
H8A1 1 0.2369(3) 0.8329(6) 0.2815(3) 0.125 Uiso calc R H
H8A2 1 0.1970(3) 0.7262(6) 0.2994(3) 0.125 Uiso calc R H
H8A3 1 0.1883(3) 0.7846(6) 0.2274(3) 0.125 Uiso calc R H
N1B 1 0.1567(2) 0.0345(4) 0.4334(2) 0.0487(11) Uani d . N
C1B 1 0.1441(2) 0.1725(5) 0.4239(3) 0.061(2) Uani d . C
H1B1 1 0.1788(2) 0.2189(5) 0.4348(3) 0.091 Uiso calc R H
H1B2 1 0.1193(2) 0.1977(5) 0.4553(3) 0.091 Uiso calc R H
C2B 1 0.1173(3) 0.2090(6) 0.3540(3) 0.082(2) Uani d . C
H2B1 1 0.1107(3) 0.2975(6) 0.3523(3) 0.122 Uiso calc R H
H2B2 1 0.0824(3) 0.1655(6) 0.3429(3) 0.122 Uiso calc R H
H2B3 1 0.1420(3) 0.1869(6) 0.3225(3) 0.122 Uiso calc R H
C3B 1 0.1844(3) 0.0201(6) 0.5048(3) 0.078(2) Uani d . C
H3B1 1 0.1587(3) 0.0501(6) 0.5340(3) 0.116 Uiso calc R H
H3B2 1 0.2174(3) 0.0732(6) 0.5117(3) 0.116 Uiso calc R H
C4B 1 0.2021(4) -0.1141(7) 0.5257(4) 0.112(3) Uani d . C
H4B1 1 0.2192(4) -0.1145(7) 0.5717(4) 0.167 Uiso calc R H
H4B2 1 0.2284(4) -0.1442(7) 0.4981(4) 0.167 Uiso calc R H
H4B3 1 0.1696(4) -0.1673(7) 0.5204(4) 0.167 Uiso calc R H
C5B 1 0.1034(3) -0.0436(6) 0.4200(3) 0.072(2) Uani d . C
H5B1 1 0.0866(3) -0.0305(6) 0.3738(3) 0.108 Uiso calc R H
H5B2 1 0.1136(3) -0.1312(6) 0.4248(3) 0.108 Uiso calc R H
C6B 1 0.0600(3) -0.0160(8) 0.4645(4) 0.106(3) Uani d . C
H6B1 1 0.0281(3) -0.0692(8) 0.4525(4) 0.159 Uiso calc R H
H6B2 1 0.0486(3) 0.0699(8) 0.4592(4) 0.159 Uiso calc R H
H6B3 1 0.0757(3) -0.0310(8) 0.5103(4) 0.159 Uiso calc R H
C7B 1 0.1930(3) -0.0102(6) 0.3833(4) 0.080(2) Uani d . C
H7B1 1 0.1718(3) -0.0033(6) 0.3388(4) 0.120 Uiso calc R H
H7B2 1 0.2014(3) -0.0981(6) 0.3916(4) 0.120 Uiso calc R H
C8B 1 0.2480(3) 0.0607(8) 0.3848(5) 0.124(3) Uani d . C
H8B1 1 0.2685(3) 0.0267(8) 0.3516(5) 0.185 Uiso calc R H
H8B2 1 0.2698(3) 0.0527(8) 0.4283(5) 0.185 Uiso calc R H
H8B3 1 0.2402(3) 0.1475(8) 0.3754(5) 0.185 Uiso calc R H
N1C 1 0.4184(2) 0.7666(5) 0.5131(2) 0.0573(12) Uani d . N
C1C 0.75 0.4597(4) 0.6985(10) 0.4735(4) 0.083(3) Uani d P C
H1C1 0.75 0.4616 0.7402 0.4315 0.124 Uiso d P H
H1C2 0.75 0.4458 0.6139 0.4613 0.124 Uiso d P H
C1D 0.25 0.4747(12) 0.771(3) 0.5404(14) 0.083(3) Uani d P C
H1D1 0.25 0.4794 0.7486 0.5882 0.124 Uiso d P H
H1D2 0.25 0.4889 0.8559 0.5396 0.124 Uiso d P H
C2C 1 0.5174(3) 0.6826(8) 0.5073(4) 0.103(3) Uani d . C
H2C1 0.75 0.5405 0.6388 0.4784 0.155 Uiso d P H
H2C2 0.75 0.5343 0.7635 0.5174 0.155 Uiso d P H
H2C3 0.75 0.5183 0.6356 0.5476 0.155 Uiso d P H
H2C4 0.25 0.5560 0.6925 0.5297 0.155 Uiso d P H
H2C5 0.25 0.5073 0.5965 0.5100 0.155 Uiso d P H
H2C6 0.25 0.5169 0.7052 0.4608 0.155 Uiso d P H
C3C 0.75 0.4400(4) 0.9044(9) 0.5131(5) 0.084(3) Uani d P C
H3C1 0.75 0.4449 0.9295 0.4675 0.127 Uiso d P H
H3C2 0.75 0.4771 0.9120 0.5390 0.127 Uiso d P H
C3D 0.25 0.3873(12) 0.868(3) 0.5521(15) 0.084(3) Uani d P C
H3D1 0.25 0.3941 0.8566 0.6017 0.127 Uiso d P H
H3D2 0.25 0.3458 0.8635 0.5415 0.127 Uiso d P H
C4C 1 0.4053(4) 0.9981(8) 0.5372(4) 0.112(3) Uani d . C
H4C1 0.75 0.4208 1.0812 0.5356 0.168 Uiso d P H
H4C2 0.75 0.3683 0.9977 0.5109 0.168 Uiso d P H
H4C3 0.75 0.4010 0.9800 0.5834 0.168 Uiso d P H
H4C4 0.25 0.3859 1.0607 0.5613 0.168 Uiso d P H
H4C5 0.25 0.4444 1.0064 0.5510 0.168 Uiso d P H
H4C6 0.25 0.3958 1.0134 0.4904 0.168 Uiso d P H
C5C 0.75 0.3602(4) 0.7575(10) 0.4796(5) 0.085(3) Uani d P C
H5C1 0.75 0.3362 0.8057 0.5060 0.128 Uiso d P H
H5C2 0.75 0.3472 0.6707 0.4837 0.128 Uiso d P H
C5D 0.25 0.4050(11) 0.777(3) 0.4387(14) 0.085(3) Uani d P C
H5D1 0.25 0.4180 0.6979 0.4191 0.128 Uiso d P H
H5D2 0.25 0.4281 0.8407 0.4229 0.128 Uiso d P H
C6C 1 0.3471(3) 0.7963(8) 0.4093(4) 0.102(3) Uani d . C
H6C1 0.75 0.3076 0.7860 0.3926 0.153 Uiso d P H
H6C2 0.75 0.3570 0.8824 0.4047 0.153 Uiso d P H
H6C3 0.75 0.3682 0.7455 0.3821 0.153 Uiso d P H
H6C4 0.25 0.3438 0.7996 0.3606 0.153 Uiso d P H
H6C5 0.25 0.3240 0.7291 0.4211 0.153 Uiso d P H
H6C6 0.25 0.3343 0.8738 0.4250 0.153 Uiso d P H
C7C 0.75 0.4250(5) 0.7259(12) 0.5832(5) 0.101(4) Uani d P C
H7C1 0.75 0.4062 0.7865 0.6093 0.152 Uiso d P H
H7C2 0.75 0.4647 0.7315 0.6028 0.152 Uiso d P H
C7D 0.25 0.3931(14) 0.638(4) 0.5324(14) 0.101(4) Uani d P C
H7D1 0.25 0.4049 0.5692 0.5078 0.152 Uiso d P H
H7D2 0.25 0.3525 0.6386 0.5246 0.152 Uiso d P H
C8C 1 0.4043(5) 0.6008(9) 0.5973(5) 0.163(5) Uani d . C
H8C1 0.75 0.4105 0.5813 0.6444 0.245 Uiso d P H
H8C2 0.75 0.3650 0.5939 0.5808 0.245 Uiso d P H
H8C3 0.75 0.4242 0.5383 0.5742 0.245 Uiso d P H
H8C4 0.25 0.3866 0.5199 0.6030 0.245 Uiso d P H
H8C5 0.25 0.4443 0.5897 0.6087 0.245 Uiso d P H
H8C6 0.25 0.3911 0.6602 0.6257 0.245 Uiso d P H
O1W 1 0.3527(2) 0.2731(4) 0.3832(2) 0.0769(13) Uani d . O
H11W 1 0.3746 0.2134 0.3756 0.115 Uiso d . H
H12W 1 0.3593 0.3359 0.3589 0.115 Uiso d . H
O2W 1 0.2465(2) 0.5821(6) 0.4957(3) 0.129(2) Uani d . O
H21W 1 0.2438 0.6233 0.4584 0.193 Uiso d . H
H22W 1 0.2216 0.5431 0.5128 0.193 Uiso d . H
O3W 1 0.1670(2) 0.0688(5) 0.1911(3) 0.120(2) Uani d . O
H31W 1 0.1494 0.1377 0.1799 0.180 Uiso d . H
H32W 1 0.1489 0.0209 0.1604 0.180 Uiso d . H
O4W 1 0.2846(2) 0.6783(8) -0.0195(2) 0.157(3) Uani d . O
H41W 1 0.3019 0.6932 -0.0530 0.236 Uiso d . H
H42W 1 0.2563 0.6303 -0.0328 0.236 Uiso d . H

loop_
_atom_type_symbol
_atom_type_description
_atom_type_scat_source
_atom_type_scat_dispersion_real
_atom_type_scat_dispersion_imag
C C 'International Tables Vol C Tables 4.2.6.8 and 6.1.1.4' .0033 .0016
H H 'International Tables Vol C Tables 4.2.6.8 and 6.1.1.4' .0000 .0000
N N 'International Tables Vol C Tables 4.2.6.8 and 6.1.1.4' .0061 .0033
O O 'International Tables Vol C Tables 4.2.6.8 and 6.1.1.4' .0106 .0060
Eu Eu 'International Tables Vol C Tables 4.2.6.8 and 6.1.1.4' -.1578 3.6682

loop_
_geom_angle_atom_site_label_1
_geom_angle_atom_site_label_2
_geom_angle_atom_site_label_3
_geom_angle_site_symmetry_1
_geom_angle_site_symmetry_3
_geom_angle
_geom_angle_publ_flag
O13 Eu1 O13 2 . 145.6(2) ?
O13 Eu1 O11 2 2 126.84(12) ?
O13 Eu1 O11 . 2 80.92(12) ?
O13 Eu1 O11 2 . 80.92(12) ?
O13 Eu1 O11 . . 126.84(12) yes
O11 Eu1 O11 2 . 83.5(2) ?
O13 Eu1 O21 2 2 86.08(12) ?
O13 Eu1 O21 . 2 78.63(12) ?
O11 Eu1 O21 2 2 80.29(11) ?
O11 Eu1 O21 . 2 146.95(12) ?
O13 Eu1 O21 2 . 78.63(12) ?
O13 Eu1 O21 . . 86.08(12) yes
O11 Eu1 O21 2 . 146.94(12) ?
O11 Eu1 O21 . . 80.29(11) yes
O21 Eu1 O21 2 . 126.7(2) ?
O13 Eu1 N11 2 2 63.60(12) ?
O13 Eu1 N11 . 2 136.20(12) ?
O11 Eu1 N11 2 2 63.33(12) ?
O11 Eu1 N11 . 2 75.56(12) ?
O21 Eu1 N11 2 2 71.44(11) ?
O21 Eu1 N11 . 2 137.58(12) ?
O13 Eu1 N11 2 . 136.20(12) ?
O13 Eu1 N11 . . 63.60(12) yes
O11 Eu1 N11 2 . 75.56(12) ?
O11 Eu1 N11 . . 63.33(12) yes
O21 Eu1 N11 2 . 137.58(12) ?
O21 Eu1 N11 . . 71.44(12) yes
N11 Eu1 N11 2 . 124.2(2) ?
O13 Eu1 N21A 2 . 72.78(8) ?
O13 Eu1 N21A . . 72.78(8) yes
O11 Eu1 N21A 2 . 138.25(8) ?
O11 Eu1 N21A . . 138.25(8) yes
O21 Eu1 N21A 2 . 63.35(8) ?
O21 Eu1 N21A . . 63.35(8) yes
N11 Eu1 N21A 2 . 117.90(9) ?
N11 Eu1 N21A . . 117.90(9) yes
C17 O11 Eu1 . . 126.5(3) ?
C18 O13 Eu1 . . 126.1(3) ?
C12 N11 C16 . . 120.1(4) ?
C12 N11 Eu1 . . 120.2(3) ?
C16 N11 Eu1 . . 119.6(3) ?
N11 C12 C13 . . 121.7(5) ?
N11 C12 C17 . . 114.2(4) ?
C13 C12 C17 . . 124.1(5) ?
C14 C13 C12 . . 119.0(6) ?
C13 C14 C15 . . 119.2(5) ?
C14 C15 C16 . . 119.2(6) ?
N11 C16 C15 . . 120.9(5) ?
N11 C16 C18 . . 114.8(4) ?
C15 C16 C18 . . 124.3(5) ?
O12 C17 O11 . . 127.5(5) ?
O12 C17 C12 . . 117.2(5) ?
O11 C17 C12 . . 115.4(4) ?
O14 C18 O13 . . 126.2(5) ?
O14 C18 C16 . . 118.1(5) ?
O13 C18 C16 . . 115.7(4) ?
C27 O21 Eu1 . . 125.4(3) ?
C22 N21A C22 . 2 120.4(6) ?
C22 N21A Eu1 . . 119.8(3) ?
C22 N21A Eu1 2 . 119.8(3) ?
N21A C22 C23 . . 121.2(5) ?
N21A C22 C27 . . 115.1(4) ?
C23 C22 C27 . . 123.7(5) ?
C24A C23 C22 . . 118.1(5) ?
C23 C24A C23 . 2 120.8(7) ?
O22 C27 O21 . . 126.5(5) ?
O22 C27 C22 . . 117.6(5) ?
O21 C27 C22 . . 115.9(5) ?
O33 Eu2 O33 2_655 . 146.0(2) ?
O33 Eu2 O23 2_655 2_655 81.94(12) ?
O33 Eu2 O23 . 2_655 82.86(12) ?
O33 Eu2 O23 2_655 . 82.86(12) ?
O33 Eu2 O23 . . 81.93(12) yes
O23 Eu2 O23 2_655 . 126.3(2) ?
O33 Eu2 O31 2_655 2_655 127.07(12) ?
O33 Eu2 O31 . 2_655 80.06(11) ?
O23 Eu2 O31 2_655 2_655 81.36(11) ?
O23 Eu2 O31 . 2_655 144.49(11) ?
O33 Eu2 O31 2_655 . 80.06(11) ?
O33 Eu2 O31 . . 127.07(12) yes
O23 Eu2 O31 2_655 . 144.49(11) ?
O23 Eu2 O31 . . 81.37(11) yes
O31 Eu2 O31 2_655 . 85.5(2) ?
O33 Eu2 N31 2_655 2_655 64.15(12) ?
O33 Eu2 N31 . 2_655 136.81(12) ?
O23 Eu2 N31 2_655 2_655 70.87(12) ?
O23 Eu2 N31 . 2_655 141.26(12) ?
O31 Eu2 N31 2_655 2_655 62.92(12) ?
O31 Eu2 N31 . 2_655 73.75(12) ?
O33 Eu2 N31 2_655 . 136.81(12) ?
O33 Eu2 N31 . . 64.15(12) yes
O23 Eu2 N31 2_655 . 141.25(12) ?
O23 Eu2 N31 . . 70.87(12) yes
O31 Eu2 N31 2_655 . 73.75(12) ?
O31 Eu2 N31 . . 62.92(11) yes
N31 Eu2 N31 2_655 . 120.0(2) ?
O33 Eu2 N21B 2_655 . 72.98(9) ?
O33 Eu2 N21B . . 72.98(9) yes
O23 Eu2 N21B 2_655 . 63.13(8) ?
O23 Eu2 N21B . . 63.13(8) yes
O31 Eu2 N21B 2_655 . 137.26(8) ?
O31 Eu2 N21B . . 137.26(8) yes
N31 Eu2 N21B 2_655 . 120.02(8) ?
N31 Eu2 N21B . . 120.02(8) yes
C28 O23 Eu2 . . 126.8(3) ?
C26 N21B C26 2_655 . 120.7(6) ?
C26 N21B Eu2 2_655 . 119.6(3) ?
C26 N21B Eu2 . . 119.6(3) ?
C25 C24B C25 . 2_655 119.7(7) ?
C24B C25 C26 . . 118.7(5) ?
N21B C26 C25 . . 121.1(5) ?
N21B C26 C28 . . 114.5(4) ?
C25 C26 C28 . . 124.4(5) ?
O24 C28 O23 . . 126.3(4) ?
O24 C28 C26 . . 117.9(4) ?
O23 C28 C26 . . 115.8(4) ?
C37 O31 Eu2 . . 126.6(3) ?
C38 O33 Eu2 . . 124.7(3) ?
C36 N31 C32 . . 120.6(4) ?
C36 N31 Eu2 . . 118.7(3) ?
C32 N31 Eu2 . . 120.7(3) ?
N31 C32 C33 . . 121.2(5) ?
N31 C32 C37 . . 114.5(4) ?
C33 C32 C37 . . 124.3(5) ?
C34 C33 C32 . . 118.5(6) ?
C35 C34 C33 . . 120.1(5) ?
C34 C35 C36 . . 118.7(5) ?
N31 C36 C35 . . 120.8(5) ?
N31 C36 C38 . . 115.0(4) ?
C35 C36 C38 . . 124.1(5) ?
O32 C37 O31 . . 126.5(5) ?
O32 C37 C32 . . 118.3(5) ?
O31 C37 C32 . . 115.2(4) ?
O34 C38 O33 . . 126.6(6) ?
O34 C38 C36 . . 117.0(5) ?
O33 C38 C36 . . 116.3(4) ?
C3A N1A C5A . . 112.0(4) ?
C3A N1A C7A . . 111.0(4) ?
C5A N1A C7A . . 105.9(4) ?
C3A N1A C1A . . 105.7(4) ?
C5A N1A C1A . . 111.5(4) ?
C7A N1A C1A . . 110.8(4) ?
C2A C1A N1A . . 114.5(4) ?
N1A C3A C4A . . 115.4(5) ?
N1A C5A C6A . . 115.2(5) ?
C8A C7A N1A . . 114.1(5) ?
C3B N1B C7B . . 113.0(5) ?
C3B N1B C1B . . 105.9(4) ?
C7B N1B C1B . . 110.5(5) ?
C3B N1B C5B . . 111.0(5) ?
C7B N1B C5B . . 105.2(5) ?
C1B N1B C5B . . 111.3(4) ?
N1B C1B C2B . . 114.8(5) ?
N1B C3B C4B . . 115.2(5) ?
C6B C5B N1B . . 115.3(6) ?
N1B C7B C8B . . 114.6(6) ?
C1D N1C C5C . . 175.7(12) ?
C1D N1C C7C . . 70.4(13) ?
C5C N1C C7C . . 112.7(7) ?
C1D N1C C5D . . 116.9(16) ?
C5C N1C C5D . . 59.4(11) ?
C7C N1C C5D . . 165.8(14) ?
C1D N1C C1C . . 63.7(12) ?
C5C N1C C1C . . 112.0(6) ?
C7C N1C C1C . . 111.8(6) ?
C5D N1C C1C . . 65.0(12) ?
C1D N1C C3C . . 70.1(14) ?
C5C N1C C3C . . 111.0(6) ?
C7C N1C C3C . . 106.8(7) ?
C5D N1C C3C . . 87.3(13) ?
C1C N1C C3C . . 101.8(6) ?
C1D N1C C7D . . 108.9(18) ?
C5C N1C C7D . . 71.3(12) ?
C7C N1C C7D . . 59.7(12) ?
C5D N1C C7D . . 106.2(17) ?
C1C N1C C7D . . 91.0(13) ?
C3C N1C C7D . . 164.5(13) ?
C1D N1C C3D . . 106.4(16) ?
C5C N1C C3D . . 77.5(12) ?
C7C N1C C3D . . 73.6(12) ?
C5D N1C C3D . . 113.4(17) ?
C1C N1C C3D . . 164.2(13) ?
C3C N1C C3D . . 62.5(12) ?
C7D N1C C3D . . 104.3(17) ?
C2C C1C N1C . . 116.9(7) ?
C2C C1C C1D . . 64.5(11) ?
N1C C1C C1D . . 53.2(11) ?
C2C C1C C5D . . 155.6(14) ?
N1C C1C C5D . . 56.0(11) ?
C1D C1C C5D . . 100.8(16) ?
N1C C1D C1C . . 63.1(12) ?
N1C C1D C2C . . 117.3(19) ?
C1C C1D C2C . . 55.1(10) ?
N1C C1D C7C . . 57.0(12) ?
C1C C1D C7C . . 102.3(18) ?
C2C C1D C7C . . 127.(2) ?
N1C C1D C3C . . 59.8(12) ?
C1C C1D C3C . . 95.5(16) ?
C2C C1D C3C . . 132.(2) ?
C7C C1D C3C . . 93.2(15) ?
C1C C2C C1D . . 60.4(10) ?
C4C C3C N1C . . 116.6(8) ?
C4C C3C C3D . . 58.0(11) ?
N1C C3C C3D . . 59.6(11) ?
C4C C3C C1D . . 139.3(12) ?
N1C C3C C1D . . 50.1(11) ?
C3D C3C C1D . . 91.5(16) ?
C4C C3D N1C . . 111.2(19) ?
C4C C3D C3C . . 54.2(11) ?
N1C C3D C3C . . 57.9(11) ?
C4C C3D C7C . . 134.(2) ?
N1C C3D C7C . . 50.1(9) ?
C3C C3D C7C . . 88.8(15) ?
C4C C3D C5C . . 119.6(19) ?
N1C C3D C5C . . 48.4(9) ?
C3C C3D C5C . . 89.0(14) ?
C7C C3D C5C . . 81.3(13) ?
C3C C4C C3D . . 67.7(12) ?
C5D C5C N1C . . 61.1(11) ?
C5D C5C C6C . . 59.2(11) ?
N1C C5C C6C . . 118.9(8) ?
C5D C5C C7D . . 98.0(16) ?
N1C C5C C7D . . 57.2(12) ?
C6C C5C C7D . . 142.9(13) ?
C5D C5C C3D . . 98.3(15) ?
N1C C5C C3D . . 54.0(9) ?
C6C C5C C3D . . 124.3(12) ?
C7D C5C C3D . . 85.1(15) ?
C6C C5D C5C . . 60.4(12) ?
C6C C5D N1C . . 118.(2) ?
C5C C5D N1C . . 59.5(12) ?
C6C C5D C1C . . 157.(2) ?
C5C C5D C1C . . 107.4(18) ?
N1C C5D C1C . . 59.0(11) ?
C5D C6C C5C . . 60.4(12) ?
N1C C7C C8C . . 117.6(10) ?
N1C C7C C7D . . 63.8(12) ?
C8C C7C C7D . . 53.9(13) ?
N1C C7C C1D . . 52.6(10) ?
C8C C7C C1D . . 131.5(15) ?
C7D C7C C1D . . 99.4(16) ?
N1C C7C C3D . . 56.3(10) ?
C8C C7C C3D . . 130.8(13) ?
C7D C7C C3D . . 96.1(17) ?
C1D C7C C3D . . 86.5(15) ?
C8C C7D C7C . . 61.2(15) ?
C8C C7D N1C . . 118.(3) ?
C7C C7D N1C . . 56.5(15) ?
C8C C7D C5C . . 143.(3) ?
C7C C7D C5C . . 96.(2) ?
N1C C7D C5C . . 51.5(11) ?
C7D C8C C7C . . 64.8(17) ?

loop_
_geom_bond_atom_site_label_1
_geom_bond_atom_site_label_2
_geom_bond_site_symmetry_2
_geom_bond_distance
_geom_bond_publ_flag
Eu1 O13 2 2.438(3) ?
Eu1 O13 . 2.438(3) yes
Eu1 O11 2 2.441(3) ?
Eu1 O11 . 2.441(3) yes
Eu1 O21 2 2.463(3) ?
Eu1 O21 . 2.463(3) yes
Eu1 N11 2 2.540(4) ?
Eu1 N11 . 2.540(4) yes
Eu1 N21A . 2.556(5) yes
O11 C17 . 1.246(6) ?
O12 C17 . 1.243(6) ?
O13 C18 . 1.254(6) ?
O14 C18 . 1.239(6) ?
N11 C12 . 1.333(6) ?
N11 C16 . 1.335(6) ?
C12 C13 . 1.389(7) ?
C12 C17 . 1.534(7) ?
C13 C14 . 1.372(8) ?
C14 C15 . 1.382(8) ?
C15 C16 . 1.393(7) ?
C16 C18 . 1.519(7) ?
O21 C27 . 1.258(6) ?
O22 C27 . 1.248(6) ?
N21A C22 . 1.332(5) ?
N21A C22 2 1.332(5) ?
C22 C23 . 1.395(6) ?
C22 C27 . 1.518(7) ?
C23 C24A . 1.369(6) ?
C24A C23 2 1.369(6) ?
Eu2 O33 2_655 2.424(3) ?
Eu2 O33 . 2.424(3) yes
Eu2 O23 2_655 2.434(3) ?
Eu2 O23 . 2.434(3) yes
Eu2 O31 2_655 2.460(3) ?
Eu2 O31 . 2.460(3) yes
Eu2 N31 2_655 2.541(4) ?
Eu2 N31 . 2.541(4) yes
Eu2 N21B . 2.560(5) yes
O23 C28 . 1.250(6) ?
O24 C28 . 1.248(6) ?
N21B C26 2_655 1.333(5) ?
N21B C26 . 1.334(5) ?
C24B C25 . 1.381(6) ?
C24B C25 2_655 1.381(6) ?
C25 C26 . 1.385(7) ?
C26 C28 . 1.517(6) ?
O31 C37 . 1.252(6) ?
O32 C37 . 1.243(6) ?
O33 C38 . 1.256(6) ?
O34 C38 . 1.240(6) ?
N31 C36 . 1.330(6) ?
N31 C32 . 1.333(6) ?
C32 C33 . 1.388(7) ?
C32 C37 . 1.522(7) ?
C33 C34 . 1.375(8) ?
C34 C35 . 1.366(8) ?
C35 C36 . 1.398(7) ?
C36 C38 . 1.512(8) ?
N1A C3A . 1.502(6) ?
N1A C5A . 1.510(6) ?
N1A C7A . 1.508(6) ?
N1A C1A . 1.517(6) ?
C1A C2A . 1.504(8) ?
C3A C4A . 1.510(8) ?
C5A C6A . 1.511(8) ?
C7A C8A . 1.508(8) ?
N1B C3B . 1.505(7) ?
N1B C7B . 1.506(7) ?
N1B C1B . 1.514(7) ?
N1B C5B . 1.524(7) ?
C1B C2B . 1.514(8) ?
C3B C4B . 1.538(9) ?
C5B C6B . 1.504(9) ?
C7B C8B . 1.524(9) ?
N1C C1D . 1.39(3) ?
N1C C5C . 1.471(9) ?
N1C C7C . 1.467(10) ?
N1C C5D . 1.49(3) ?
N1C C1C . 1.546(10) ?
N1C C3C . 1.563(10) ?
N1C C7D . 1.58(4) ?
N1C C3D . 1.59(3) ?
C1C C2C . 1.466(11) ?
C1C C1D . 1.56(3) ?
C1C C5D . 1.63(3) ?
C1D C2C . 1.61(3) ?
C1D C7C . 1.65(3) ?
C1D C3C . 1.70(3) ?
C3C C4C . 1.435(11) ?
C3C C3D . 1.64(3) ?
C3D C4C . 1.50(3) ?
C3D C7C . 1.84(3) ?
C3D C5C . 1.92(3) ?
C5C C5D . 1.47(3) ?
C5C C6C . 1.469(11) ?
C5C C7D . 1.78(3) ?
C5D C6C . 1.45(3) ?
C7C C8C . 1.470(14) ?
C7C C7D . 1.52(4) ?
C7D C8C . 1.36(3) ?
